data_4110827
loop_
_publ_author_name
'Jong Uk Rhee'
'Michael J. Krische'

_publ_section_title
;
 Highly Enantioselective Reductive Cyclization of Acetylenic Aldehydes via
 Rhodium Catalyzed Asymmetric Hydrogenation
;
_journal_name_full 'Journal of the American Chemical Society'
_journal_page_first 10674
_journal_page_last 10675
_journal_paper_doi 10.1021/ja0637954
_journal_volume 128
_journal_year 2006
_chemical_formula_sum 'C25 H18 Br N3 O7'
_chemical_formula_weight 552.33
_chemical_name_systematic
; 
 ? 
;
_space_group_IT_number 19
_symmetry_cell_setting orthorhombic
_symmetry_space_group_name_Hall 'P 2ac 2ab'
_symmetry_space_group_name_H-M 'P 21 21 21'
_atom_sites_solution_hydrogens geom
_atom_sites_solution_primary direct
_atom_sites_solution_secondary difmap
_audit_creation_method SHELXL-97
_cell_angle_alpha 90.00
_cell_angle_beta 90.00
_cell_angle_gamma 90.00
_cell_formula_units_Z 4
_cell_length_a 8.50770(10)
_cell_length_b 10.28340(10)
_cell_length_c 26.4617(3)
_cell_measurement_reflns_used 3009
_cell_measurement_temperature 153(2)
_cell_measurement_theta_max 27.5
_cell_measurement_theta_min 1
_cell_volume 2315.08(4)
_computing_cell_refinement 'Collect software, Nonius B.V. 1998'
_computing_data_collection 'Collect software, Nonius B.V. 1998'
_computing_data_reduction
;
DENZO and Scalepack (Otwinoski and Minor, 1997)
;
_computing_molecular_graphics 'XP SHELXTL/PC, Siemens Analytical'
_computing_structure_refinement 'XL SHELXTL/PC, Siemens Analytical'
_computing_structure_solution
;

SIR97 - Altomare A., Burla M.C., Camalli M., Cascarano G.L., Giacovazzo C., 
Guagliardi A., Moliterni A.G.G., Polidori G.,Spagna R.
;
_diffrn_ambient_temperature 153(2)
_diffrn_measured_fraction_theta_full 0.998
_diffrn_measured_fraction_theta_max 0.998
_diffrn_measurement_device_type 'Nonius Kappa CCD'
_diffrn_measurement_method \w-scans
_diffrn_radiation_monochromator graphite
_diffrn_radiation_source 'fine-focus sealed tube'
_diffrn_radiation_type MoK\a
_diffrn_radiation_wavelength 0.71070
_diffrn_reflns_av_R_equivalents 0.0000
_diffrn_reflns_av_sigmaI/netI 0.0315
_diffrn_reflns_limit_h_max 11
_diffrn_reflns_limit_h_min -11
_diffrn_reflns_limit_k_max 13
_diffrn_reflns_limit_k_min -13
_diffrn_reflns_limit_l_max 34
_diffrn_reflns_limit_l_min -34
_diffrn_reflns_number 5209
_diffrn_reflns_theta_full 27.48
_diffrn_reflns_theta_max 27.48
_diffrn_reflns_theta_min 2.51
_exptl_absorpt_coefficient_mu 1.829
_exptl_absorpt_correction_type none
_exptl_crystal_colour colorless
_exptl_crystal_density_diffrn 1.585
_exptl_crystal_description prisms
_exptl_crystal_F_000 1120
_exptl_crystal_size_max 0.31
_exptl_crystal_size_mid 0.25
_exptl_crystal_size_min 0.21
_refine_diff_density_max 0.254
_refine_diff_density_min -0.390
_refine_diff_density_rms 0.048
_refine_ls_abs_structure_details 'Flack H D (1983), Acta Cryst. A39, 876-881'
_refine_ls_abs_structure_Flack 0.004(6)
_refine_ls_extinction_coef 0.0032(4)
_refine_ls_extinction_expression Fc^*^=kFc[1+0.001xFc^2^\l^3^/sin(2\q)]^-1/4^
_refine_ls_extinction_method SHELXL
_refine_ls_goodness_of_fit_ref 1.055
_refine_ls_hydrogen_treatment refall
_refine_ls_matrix_type full
_refine_ls_number_parameters 399
_refine_ls_number_reflns 5209
_refine_ls_number_restraints 0
_refine_ls_restrained_S_all 1.055
_refine_ls_R_factor_all 0.0429
_refine_ls_R_factor_gt 0.0301
_refine_ls_shift/su_max 0.005
_refine_ls_shift/su_mean 0.001
_refine_ls_structure_factor_coef Fsqd
_refine_ls_weighting_details 'calc w=1/[\s^2^(Fo^2^)+(0.0270P)^2^+0.6788P] where P=(Fo^2^+2Fc^2^)/3'
_refine_ls_weighting_scheme calc
_refine_ls_wR_factor_gt 0.0619
_refine_ls_wR_factor_ref 0.0675
_reflns_number_gt 4497
_reflns_number_total 5209
_reflns_threshold_expression >2sigma(I)
_cod_data_source_file ja0637954rom20060530_054730.cif
_cod_data_source_block brbz
_cod_database_code 4110827

loop_
_symmetry_equiv_pos_as_xyz
'x, y, z'
'-x+1/2, -y, z+1/2'
'x+1/2, -y+1/2, -z'
'-x, y+1/2, -z+1/2'

loop_
_atom_site_label
_atom_site_type_symbol
_atom_site_fract_x
_atom_site_fract_y
_atom_site_fract_z
_atom_site_U_iso_or_equiv
_atom_site_adp_type
_atom_site_occupancy
_atom_site_symmetry_multiplicity
_atom_site_calc_flag
Br1 Br 0.68695(3) 0.04423(3) 0.764691(9) 0.04770(9) Uani 1 1 d
N1 N 0.3734(2) 0.1289(2) 0.52358(7) 0.0353(4) Uani 1 1 d
C2 C 0.2356(3) 0.0801(2) 0.50629(9) 0.0338(5) Uani 1 1 d
C3 C 0.2710(3) 0.0079(2) 0.45853(8) 0.0309(5) Uani 1 1 d
C4 C 0.4389(3) 0.0404(3) 0.44513(8) 0.0329(5) Uani 1 1 d
C5 C 0.5105(3) 0.0874(3) 0.49476(9) 0.0371(6) Uani 1 1 d
C6 C 0.3822(3) 0.2232(3) 0.56411(9) 0.0392(6) Uani 1 1 d
C7 C 0.4585(3) 0.1749(2) 0.61213(8) 0.0332(5) Uani 1 1 d
C8 C 0.5195(4) 0.2649(3) 0.64580(10) 0.0425(6) Uani 1 1 d
C9 C 0.5851(3) 0.2262(3) 0.69109(10) 0.0431(6) Uani 1 1 d
C10 C 0.5914(3) 0.0959(2) 0.70294(9) 0.0366(5) Uani 1 1 d
C11 C 0.5326(3) 0.0037(3) 0.67014(9) 0.0397(6) Uani 1 1 d
C12 C 0.4653(3) 0.0444(3) 0.62499(9) 0.0386(5) Uani 1 1 d
O13 O 0.1062(2) 0.10012(18) 0.52596(7) 0.0443(4) Uani 1 1 d
C14 C 0.1828(3) -0.0675(2) 0.42860(8) 0.0318(5) Uani 1 1 d
C15 C 0.0214(3) -0.1178(2) 0.43309(8) 0.0314(5) Uani 1 1 d
C16 C -0.0634(3) -0.1246(2) 0.47829(9) 0.0358(5) Uani 1 1 d
C17 C -0.2110(3) -0.1824(2) 0.47907(9) 0.0373(5) Uani 1 1 d
C18 C -0.2775(3) -0.2290(3) 0.43504(10) 0.0409(6) Uani 1 1 d
C19 C -0.1962(3) -0.2203(3) 0.38967(9) 0.0439(6) Uani 1 1 d
C20 C -0.0463(3) -0.1674(2) 0.38927(9) 0.0378(6) Uani 1 1 d
O21 O 0.43540(18) 0.15225(15) 0.41048(6) 0.0334(4) Uani 1 1 d
C22 C 0.5329(3) 0.1490(2) 0.37138(8) 0.0352(5) Uani 1 1 d
O23 O 0.6129(3) 0.0588(2) 0.35968(8) 0.0685(7) Uani 1 1 d
C24 C 0.5388(3) 0.2767(2) 0.34446(8) 0.0312(5) Uani 1 1 d
C25 C 0.4684(3) 0.3882(2) 0.36368(8) 0.0322(5) Uani 1 1 d
C26 C 0.4888(3) 0.5042(2) 0.33812(8) 0.0344(5) Uani 1 1 d
C27 C 0.5737(3) 0.5136(3) 0.29329(9) 0.0392(6) Uani 1 1 d
C28 C 0.6412(3) 0.4010(3) 0.27563(8) 0.0364(6) Uani 1 1 d
C29 C 0.6269(3) 0.2832(3) 0.30001(9) 0.0357(5) Uani 1 1 d
N30 N 0.4197(3) 0.6238(2) 0.35890(9) 0.0440(5) Uani 1 1 d
O31 O 0.4523(3) 0.7271(2) 0.33845(8) 0.0599(5) Uani 1 1 d
O32 O 0.3355(3) 0.6134(2) 0.39646(8) 0.0553(5) Uani 1 1 d
N33 N 0.7347(3) 0.4057(2) 0.22866(8) 0.0467(5) Uani 1 1 d
O34 O 0.7300(3) 0.5056(2) 0.20368(7) 0.0694(7) Uani 1 1 d
O35 O 0.8118(2) 0.3098(2) 0.21745(6) 0.0542(5) Uani 1 1 d
H4 H 0.499(3) -0.032(3) 0.4282(9) 0.037(6) Uiso 1 1 d
H5A H 0.563(3) 0.017(3) 0.5108(10) 0.047(7) Uiso 1 1 d
H5B H 0.585(3) 0.160(3) 0.4892(10) 0.043(7) Uiso 1 1 d
H6A H 0.266(4) 0.251(3) 0.5728(10) 0.050(8) Uiso 1 1 d
H6B H 0.444(3) 0.300(3) 0.5517(10) 0.046(7) Uiso 1 1 d
H8 H 0.518(3) 0.357(3) 0.6359(10) 0.048(8) Uiso 1 1 d
H9 H 0.630(3) 0.287(3) 0.7150(11) 0.051(8) Uiso 1 1 d
H11 H 0.537(4) -0.078(3) 0.6783(12) 0.059(10) Uiso 1 1 d
H12 H 0.428(3) -0.016(3) 0.6049(10) 0.044(7) Uiso 1 1 d
H14 H 0.241(3) -0.099(2) 0.3969(9) 0.035(6) Uiso 1 1 d
H16 H -0.024(3) -0.088(2) 0.5057(10) 0.036(7) Uiso 1 1 d
H17 H -0.267(3) -0.197(2) 0.5095(9) 0.030(6) Uiso 1 1 d
H18 H -0.380(3) -0.274(3) 0.4350(10) 0.050(8) Uiso 1 1 d
H19 H -0.246(4) -0.245(3) 0.3581(12) 0.062(9) Uiso 1 1 d
H20 H 0.010(3) -0.163(3) 0.3580(10) 0.041(7) Uiso 1 1 d
H25 H 0.408(3) 0.383(2) 0.3931(9) 0.027(6) Uiso 1 1 d
H27 H 0.590(3) 0.597(3) 0.2758(10) 0.049(8) Uiso 1 1 d
H29 H 0.677(3) 0.201(3) 0.2876(9) 0.036(6) Uiso 1 1 d

loop_
_atom_site_aniso_label
_atom_site_aniso_U_11
_atom_site_aniso_U_22
_atom_site_aniso_U_33
_atom_site_aniso_U_23
_atom_site_aniso_U_13
_atom_site_aniso_U_12
Br1 0.04830(14) 0.06145(18) 0.03334(12) 0.00036(12) -0.00431(11) 0.00994(13)
N1 0.0407(11) 0.0369(12) 0.0282(9) 0.0007(8) 0.0050(8) 0.0047(9)
C2 0.0421(13) 0.0286(13) 0.0308(11) 0.0042(9) 0.0088(10) 0.0045(9)
C3 0.0358(12) 0.0282(12) 0.0287(10) 0.0056(8) 0.0077(9) 0.0054(9)
C4 0.0390(11) 0.0309(12) 0.0288(10) 0.0060(10) 0.0085(9) 0.0054(11)
C5 0.0388(13) 0.0401(15) 0.0325(12) 0.0033(10) 0.0025(10) 0.0035(11)
C6 0.0546(15) 0.0319(13) 0.0310(12) 0.0017(10) 0.0018(11) 0.0023(12)
C7 0.0400(13) 0.0312(13) 0.0283(11) 0.0012(9) 0.0063(10) 0.0001(10)
C8 0.0598(16) 0.0301(15) 0.0377(13) 0.0007(11) 0.0013(12) -0.0044(12)
C9 0.0530(16) 0.0387(15) 0.0376(13) -0.0055(11) -0.0025(12) -0.0101(12)
C10 0.0343(12) 0.0458(15) 0.0295(11) -0.0013(10) 0.0020(10) 0.0030(10)
C11 0.0543(15) 0.0305(14) 0.0343(12) 0.0000(10) 0.0022(11) 0.0009(11)
C12 0.0519(14) 0.0306(13) 0.0332(11) -0.0033(11) -0.0029(10) -0.0026(12)
O13 0.0456(10) 0.0437(10) 0.0436(10) -0.0060(8) 0.0173(8) 0.0033(8)
C14 0.0393(11) 0.0297(12) 0.0265(9) 0.0045(8) 0.0069(10) 0.0050(11)
C15 0.0383(12) 0.0259(11) 0.0302(11) 0.0051(9) 0.0042(10) 0.0033(10)
C16 0.0426(13) 0.0355(14) 0.0292(12) 0.0054(10) 0.0022(10) 0.0000(11)
C17 0.0390(13) 0.0367(13) 0.0363(12) 0.0090(10) 0.0074(11) 0.0023(10)
C18 0.0398(15) 0.0360(14) 0.0470(14) 0.0035(11) 0.0012(11) -0.0007(11)
C19 0.0481(14) 0.0435(14) 0.0400(13) -0.0010(11) 0.0017(12) -0.0066(13)
C20 0.0481(14) 0.0345(14) 0.0307(12) -0.0002(10) 0.0052(11) 0.0004(11)
O21 0.0393(9) 0.0331(9) 0.0279(7) 0.0052(6) 0.0118(7) 0.0033(7)
C22 0.0390(13) 0.0383(14) 0.0282(11) -0.0002(10) 0.0084(10) -0.0025(11)
O23 0.0979(16) 0.0456(12) 0.0621(12) 0.0138(10) 0.0500(12) 0.0233(12)
C24 0.0344(11) 0.0367(13) 0.0226(10) 0.0006(9) 0.0000(9) -0.0022(10)
C25 0.0326(12) 0.0391(13) 0.0248(11) -0.0018(10) -0.0029(10) -0.0018(10)
C26 0.0366(12) 0.0360(13) 0.0308(11) -0.0001(9) -0.0110(10) -0.0006(9)
C27 0.0434(13) 0.0417(15) 0.0324(11) 0.0072(10) -0.0116(10) -0.0104(11)
C28 0.0394(12) 0.0448(14) 0.0251(11) 0.0040(10) -0.0011(9) -0.0120(10)
C29 0.0378(12) 0.0411(14) 0.0280(11) -0.0007(10) 0.0005(9) -0.0067(11)
N30 0.0474(13) 0.0399(13) 0.0447(12) 0.0003(10) -0.0169(11) 0.0052(10)
O31 0.0709(13) 0.0367(11) 0.0720(13) 0.0124(10) -0.0117(11) 0.0050(10)
O32 0.0633(13) 0.0494(11) 0.0532(11) -0.0089(9) 0.0010(11) 0.0086(10)
N33 0.0537(13) 0.0565(15) 0.0298(10) 0.0018(10) 0.0014(10) -0.0229(11)
O34 0.1086(18) 0.0592(13) 0.0403(9) 0.0146(9) 0.0126(11) -0.0290(12)
O35 0.0506(10) 0.0780(15) 0.0339(9) 0.0008(9) 0.0113(9) -0.0072(12)

loop_
_atom_type_symbol
_atom_type_description
_atom_type_scat_dispersion_real
_atom_type_scat_dispersion_imag
_atom_type_scat_source
C C 0.0033 0.0016 'International Tables Vol C Tables 4.2.6.8 and 6.1.1.4'
H H 0.0000 0.0000 'International Tables Vol C Tables 4.2.6.8 and 6.1.1.4'
N N 0.0061 0.0033 'International Tables Vol C Tables 4.2.6.8 and 6.1.1.4'
O O 0.0106 0.0060 'International Tables Vol C Tables 4.2.6.8 and 6.1.1.4'
Br Br -0.2901 2.4595 'International Tables Vol C Tables 4.2.6.8 and 6.1.1.4'

loop_
_geom_angle_atom_site_label_1
_geom_angle_atom_site_label_2
_geom_angle_atom_site_label_3
_geom_angle
C2 N1 C6 122.9(2)
C2 N1 C5 114.03(19)
C6 N1 C5 122.9(2)
O13 C2 N1 124.5(2)
O13 C2 C3 128.2(2)
N1 C2 C3 107.11(19)
C14 C3 C2 132.3(2)
C14 C3 C4 121.3(2)
C2 C3 C4 106.2(2)
O21 C4 C3 107.46(17)
O21 C4 C5 107.3(2)
C3 C4 C5 104.20(18)
O21 C4 H4 108.3(14)
C3 C4 H4 114.7(14)
C5 C4 H4 114.6(13)
N1 C5 C4 102.95(19)
N1 C5 H5A 111.4(16)
C4 C5 H5A 109.5(16)
N1 C5 H5B 111.6(16)
C4 C5 H5B 111.4(15)
H5A C5 H5B 110(2)
N1 C6 C7 115.1(2)
N1 C6 H6A 107.1(16)
C7 C6 H6A 108.0(15)
N1 C6 H6B 108.1(16)
C7 C6 H6B 107.8(16)
H6A C6 H6B 111(2)
C8 C7 C12 118.2(2)
C8 C7 C6 118.8(2)
C12 C7 C6 122.9(2)
C9 C8 C7 121.1(3)
C9 C8 H8 121.2(17)
C7 C8 H8 117.6(16)
C10 C9 C8 119.6(2)
C10 C9 H9 117.5(18)
C8 C9 H9 122.9(18)
C9 C10 C11 120.8(2)
C9 C10 Br1 118.96(19)
C11 C10 Br1 120.3(2)
C10 C11 C12 118.9(3)
C10 C11 H11 120(2)
C12 C11 H11 121(2)
C7 C12 C11 121.3(2)
C7 C12 H12 121.2(18)
C11 C12 H12 117.4(18)
C3 C14 C15 132.8(2)
C3 C14 H14 113.2(14)
C15 C14 H14 114.0(14)
C20 C15 C16 118.7(2)
C20 C15 C14 116.56(19)
C16 C15 C14 124.6(2)
C17 C16 C15 120.0(2)
C17 C16 H16 120.8(16)
C15 C16 H16 119.1(17)
C18 C17 C16 120.4(2)
C18 C17 H17 117.2(14)
C16 C17 H17 122.3(14)
C17 C18 C19 120.2(2)
C17 C18 H18 121.7(16)
C19 C18 H18 117.9(16)
C20 C19 C18 119.4(2)
C20 C19 H19 119.7(18)
C18 C19 H19 120.8(18)
C19 C20 C15 121.2(2)
C19 C20 H20 119.2(16)
C15 C20 H20 119.6(17)
C22 O21 C4 116.96(17)
O23 C22 O21 125.4(2)
O23 C22 C24 122.7(2)
O21 C22 C24 111.7(2)
C25 C24 C29 120.0(2)
C25 C24 C22 122.39(19)
C29 C24 C22 117.5(2)
C26 C25 C24 118.6(2)
C26 C25 H25 122.1(15)
C24 C25 H25 119.4(15)
C25 C26 C27 122.8(2)
C25 C26 N30 119.3(2)
C27 C26 N30 117.9(2)
C28 C27 C26 116.6(2)
C28 C27 H27 121.0(16)
C26 C27 H27 122.3(16)
C27 C28 C29 123.0(2)
C27 C28 N33 119.0(2)
C29 C28 N33 118.0(2)
C28 C29 C24 118.9(2)
C28 C29 H29 123.6(14)
C24 C29 H29 117.5(14)
O31 N30 O32 124.4(2)
O31 N30 C26 118.0(2)
O32 N30 C26 117.6(2)
O35 N33 O34 124.4(2)
O35 N33 C28 117.9(2)
O34 N33 C28 117.7(2)

loop_
_geom_bond_atom_site_label_1
_geom_bond_atom_site_label_2
_geom_bond_distance
Br1 C10 1.901(2)
N1 C2 1.356(3)
N1 C6 1.448(3)
N1 C5 1.457(3)
C2 O13 1.235(3)
C2 C3 1.496(3)
C3 C14 1.339(3)
C3 C4 1.509(3)
C4 O21 1.471(3)
C4 C5 1.526(3)
C4 H4 1.01(3)
C5 H5A 0.95(3)
C5 H5B 0.99(3)
C6 C7 1.511(3)
C6 H6A 1.05(3)
C6 H6B 1.00(3)
C7 C8 1.386(4)
C7 C12 1.386(4)
C8 C9 1.380(4)
C8 H8 0.98(3)
C9 C10 1.377(4)
C9 H9 0.97(3)
C10 C11 1.379(4)
C11 C12 1.389(4)
C11 H11 0.87(3)
C12 H12 0.88(3)
C14 C15 1.472(3)
C14 H14 1.03(2)
C15 C20 1.391(3)
C15 C16 1.399(3)
C16 C17 1.389(4)
C16 H16 0.88(3)
C17 C18 1.381(4)
C17 H17 0.95(2)
C18 C19 1.388(4)
C18 H18 0.99(3)
C19 C20 1.387(4)
C19 H19 0.97(3)
C20 H20 0.96(3)
O21 C22 1.327(3)
C22 O23 1.191(3)
C22 C24 1.495(3)
C24 C25 1.390(3)
C24 C29 1.396(3)
C25 C26 1.382(3)
C25 H25 0.93(2)
C26 C27 1.392(3)
C26 N30 1.470(3)
C27 C28 1.374(4)
C27 H27 0.99(3)
C28 C29 1.378(3)
C28 N33 1.477(3)
C29 H29 1.00(3)
N30 O31 1.224(3)
N30 O32 1.230(3)
N33 O35 1.221(3)
N33 O34 1.223(3)

loop_
_geom_torsion_atom_site_label_1
_geom_torsion_atom_site_label_2
_geom_torsion_atom_site_label_3
_geom_torsion_atom_site_label_4
_geom_torsion
C6 N1 C2 O13 -7.4(4)
C5 N1 C2 O13 178.0(2)
C6 N1 C2 C3 168.90(19)
C5 N1 C2 C3 -5.7(3)
O13 C2 C3 C14 -10.7(4)
N1 C2 C3 C14 173.2(2)
O13 C2 C3 C4 166.2(2)
N1 C2 C3 C4 -9.9(2)
C14 C3 C4 O21 84.2(3)
C2 C3 C4 O21 -93.2(2)
C14 C3 C4 C5 -162.2(2)
C2 C3 C4 C5 20.4(2)
C2 N1 C5 C4 18.5(3)
C6 N1 C5 C4 -156.1(2)
O21 C4 C5 N1 90.9(2)
C3 C4 C5 N1 -22.9(2)
C2 N1 C6 C7 113.5(3)
C5 N1 C6 C7 -72.4(3)
N1 C6 C7 C8 158.6(2)
N1 C6 C7 C12 -23.8(4)
C12 C7 C8 C9 -0.2(4)
C6 C7 C8 C9 177.5(3)
C7 C8 C9 C10 0.6(4)
C8 C9 C10 C11 -0.2(4)
C8 C9 C10 Br1 178.4(2)
C9 C10 C11 C12 -0.6(4)
Br1 C10 C11 C12 -179.2(2)
C8 C7 C12 C11 -0.6(4)
C6 C7 C12 C11 -178.2(2)
C10 C11 C12 C7 1.0(4)
C2 C3 C14 C15 -6.0(4)
C4 C3 C14 C15 177.4(2)
C3 C14 C15 C20 164.8(2)
C3 C14 C15 C16 -18.6(4)
C20 C15 C16 C17 1.2(4)
C14 C15 C16 C17 -175.3(2)
C15 C16 C17 C18 -2.5(4)
C16 C17 C18 C19 1.0(4)
C17 C18 C19 C20 1.6(4)
C18 C19 C20 C15 -2.9(4)
C16 C15 C20 C19 1.4(4)
C14 C15 C20 C19 178.3(2)
C3 C4 O21 C22 -138.2(2)
C5 C4 O21 C22 110.3(2)
C4 O21 C22 O23 6.7(4)
C4 O21 C22 C24 -169.94(18)
O23 C22 C24 C25 -167.6(3)
O21 C22 C24 C25 9.2(3)
O23 C22 C24 C29 8.5(4)
O21 C22 C24 C29 -174.7(2)
C29 C24 C25 C26 -0.5(3)
C22 C24 C25 C26 175.5(2)
C24 C25 C26 C27 1.6(3)
C24 C25 C26 N30 -177.9(2)
C25 C26 C27 C28 -1.5(3)
N30 C26 C27 C28 178.0(2)
C26 C27 C28 C29 0.4(3)
C26 C27 C28 N33 -179.05(19)
C27 C28 C29 C24 0.7(4)
N33 C28 C29 C24 -179.9(2)
C25 C24 C29 C28 -0.6(3)
C22 C24 C29 C28 -176.8(2)
C25 C26 N30 O31 172.8(2)
C27 C26 N30 O31 -6.7(3)
C25 C26 N30 O32 -5.6(3)
C27 C26 N30 O32 174.9(2)
C27 C28 N33 O35 169.8(2)
C29 C28 N33 O35 -9.7(3)
C27 C28 N33 O34 -10.1(3)
C29 C28 N33 O34 170.5(2)
